data_4070696
loop_
_publ_author_name
'Petrovic, Dejan'
'Hrib, Cristian G.'
'Randoll, S\"oren'
'Jones, Peter G.'
'Tamm, Matthias'

_publ_section_title
;
 Synthesis and Reactivity of 16-Electron Cycloheptatrienyl-Molybdenum(0)
 Complexes with Bis(imidazolin-2-imine) Ligands
;
_journal_issue 4
_journal_name_full Organometallics
_journal_page_first 778
_journal_paper_doi 10.1021/om700953u
_journal_volume 27
_journal_year 2008
_chemical_formula_sum 'C32 H44 F6 Mo N7 P'
_chemical_formula_weight 767.65
_chemical_name_systematic
; 
 ? 
;
_space_group_IT_number 14
_symmetry_cell_setting monoclinic
_symmetry_space_group_name_Hall '-P 2yn'
_symmetry_space_group_name_H-M 'P 1 21/n 1'
_atom_sites_solution_hydrogens geom
_atom_sites_solution_primary direct
_atom_sites_solution_secondary difmap
_audit_creation_method SHELXL-97
_cell_angle_alpha 90.00
_cell_angle_beta 100.119(2)
_cell_angle_gamma 90.00
_cell_formula_units_Z 4
_cell_length_a 8.0090(6)
_cell_length_b 27.588(2)
_cell_length_c 15.9818(12)
_cell_measurement_reflns_used 5893
_cell_measurement_temperature 133(2)
_cell_measurement_theta_max 28
_cell_measurement_theta_min 2
_cell_volume 3476.3(4)
_computing_cell_refinement 'Bruker SAINT'
_computing_data_collection 'Bruker SMART'
_computing_data_reduction 'Bruker SAINT'
_computing_molecular_graphics 'Siemens XP'
_computing_publication_material SHELXL-97
_computing_structure_refinement 'SHELXL-97 (Sheldrick, 1997)'
_computing_structure_solution 'SHELXS-97 (Sheldrick, 1990)'
_diffrn_ambient_temperature 133(2)
_diffrn_detector_area_resol_mean 8.192
_diffrn_measured_fraction_theta_full 1.000
_diffrn_measured_fraction_theta_max 1.000
_diffrn_measurement_device_type 'Bruker SMART 1000 CCD'
_diffrn_measurement_method '\w- and \f-scans'
_diffrn_radiation_monochromator graphite
_diffrn_radiation_source 'fine-focus sealed tube'
_diffrn_radiation_type MoK\a
_diffrn_radiation_wavelength 0.71073
_diffrn_reflns_av_R_equivalents 0.0746
_diffrn_reflns_av_sigmaI/netI 0.0520
_diffrn_reflns_limit_h_max 10
_diffrn_reflns_limit_h_min -10
_diffrn_reflns_limit_k_max 36
_diffrn_reflns_limit_k_min -36
_diffrn_reflns_limit_l_max 21
_diffrn_reflns_limit_l_min -21
_diffrn_reflns_number 64559
_diffrn_reflns_theta_full 28.00
_diffrn_reflns_theta_max 28.28
_diffrn_reflns_theta_min 1.48
_diffrn_standards_decay_% 0
_exptl_absorpt_coefficient_mu 0.489
_exptl_absorpt_correction_T_max 0.9619
_exptl_absorpt_correction_T_min 0.8607
_exptl_absorpt_correction_type multi-scan
_exptl_absorpt_process_details SADABS
_exptl_crystal_colour green
_exptl_crystal_density_diffrn 1.467
_exptl_crystal_density_method 'not measured'
_exptl_crystal_description tablet
_exptl_crystal_F_000 1584
_exptl_crystal_size_max 0.25
_exptl_crystal_size_mid 0.17
_exptl_crystal_size_min 0.08
_refine_diff_density_max 2.711
_refine_diff_density_min -0.829
_refine_diff_density_rms 0.113
_refine_ls_extinction_method none
_refine_ls_goodness_of_fit_ref 1.032
_refine_ls_hydrogen_treatment 'methyls rigid and others riding'
_refine_ls_matrix_type full
_refine_ls_number_parameters 434
_refine_ls_number_reflns 8639
_refine_ls_number_restraints 0
_refine_ls_restrained_S_all 1.032
_refine_ls_R_factor_all 0.0891
_refine_ls_R_factor_gt 0.0528
_refine_ls_shift/su_max 0.000
_refine_ls_shift/su_mean 0.000
_refine_ls_structure_factor_coef Fsqd
_refine_ls_weighting_details 'calc w=1/[\s^2^(Fo^2^)+(0.0618P)^2^+8.6635P] where P=(Fo^2^+2Fc^2^)/3'
_refine_ls_weighting_scheme calc
_refine_ls_wR_factor_gt 0.1218
_refine_ls_wR_factor_ref 0.1428
_reflns_number_gt 6092
_reflns_number_total 8639
_reflns_threshold_expression >2sigma(I)
_cod_data_source_file om700953u-file002.cif
_cod_data_source_block dean75
_cod_original_sg_symbol_H-M 'P 21/n'
_cod_database_code 4070696

loop_
_symmetry_equiv_pos_as_xyz
'x, y, z'
'-x+1/2, y+1/2, -z+1/2'
'-x, -y, -z'
'x-1/2, -y-1/2, z-1/2'

loop_
_atom_site_label
_atom_site_type_symbol
_atom_site_fract_x
_atom_site_fract_y
_atom_site_fract_z
_atom_site_U_iso_or_equiv
_atom_site_adp_type
_atom_site_occupancy
_atom_site_symmetry_multiplicity
_atom_site_calc_flag
_atom_site_refinement_flags
Mo Mo 0.13031(4) 0.091124(11) 0.198221(19) 0.01979(10) Uani 1 1 d .
P P 0.86040(14) 0.11798(4) 0.59128(6) 0.0259(2) Uani 1 1 d .
N1 N 0.1254(4) 0.15144(11) 0.29271(18) 0.0205(6) Uani 1 1 d .
N2 N -0.1079(4) 0.07877(10) 0.24434(18) 0.0190(6) Uani 1 1 d .
N3 N 0.3282(4) 0.21167(10) 0.27517(18) 0.0198(6) Uani 1 1 d .
N4 N 0.3399(4) 0.18605(10) 0.40500(18) 0.0198(6) Uani 1 1 d .
N5 N -0.2715(4) 0.01400(11) 0.17221(18) 0.0221(6) Uani 1 1 d .
N6 N -0.2280(4) 0.01046(11) 0.30949(18) 0.0210(6) Uani 1 1 d .
N7 N -0.1187(4) 0.15259(11) 0.0544(2) 0.0263(7) Uani 1 1 d .
F1 F 0.9760(5) 0.11081(14) 0.68115(17) 0.0699(10) Uani 1 1 d .
F2 F 0.7789(5) 0.06555(11) 0.5987(2) 0.0684(10) Uani 1 1 d .
F3 F 0.7168(4) 0.14289(11) 0.63552(17) 0.0515(7) Uani 1 1 d .
F4 F 0.9386(4) 0.17004(9) 0.5819(2) 0.0558(8) Uani 1 1 d .
F5 F 1.0025(3) 0.09354(8) 0.54603(14) 0.0331(5) Uani 1 1 d .
F6 F 0.7407(4) 0.12426(11) 0.50119(17) 0.0504(7) Uani 1 1 d .
C1 C 0.0035(5) 0.13967(16) 0.3490(3) 0.0328(9) Uani 1 1 d .
H1A H -0.0242 0.1692 0.3791 0.039 Uiso 1 1 calc R
H1B H 0.0530 0.1154 0.3919 0.039 Uiso 1 1 calc R
C2 C -0.1534(5) 0.11975(14) 0.2951(2) 0.0272(8) Uani 1 1 d .
H2A H -0.2336 0.1087 0.3317 0.033 Uiso 1 1 calc R
H2B H -0.2097 0.1454 0.2568 0.033 Uiso 1 1 calc R
C3 C 0.2546(4) 0.18001(12) 0.3237(2) 0.0191(7) Uani 1 1 d .
C4 C 0.4591(4) 0.23735(13) 0.3264(2) 0.0211(7) Uani 1 1 d .
C5 C 0.4651(4) 0.22170(13) 0.4069(2) 0.0201(7) Uani 1 1 d .
C6 C 0.5624(5) 0.27452(15) 0.2915(2) 0.0308(9) Uani 1 1 d .
H6A H 0.6436 0.2888 0.3379 0.037 Uiso 1 1 calc R
H6B H 0.4878 0.2999 0.2629 0.037 Uiso 1 1 calc R
H6C H 0.6240 0.2593 0.2506 0.037 Uiso 1 1 calc R
C7 C 0.5758(5) 0.23768(14) 0.4870(2) 0.0271(8) Uani 1 1 d .
H7A H 0.6398 0.2665 0.4758 0.032 Uiso 1 1 calc R
H7B H 0.6548 0.2116 0.5085 0.032 Uiso 1 1 calc R
H7C H 0.5054 0.2455 0.5296 0.032 Uiso 1 1 calc R
C8 C 0.2532(5) 0.22375(14) 0.1880(2) 0.0242(8) Uani 1 1 d .
H8A H 0.2973 0.2017 0.1490 0.029 Uiso 1 1 calc R
H8B H 0.2821 0.2572 0.1759 0.029 Uiso 1 1 calc R
H8C H 0.1296 0.2204 0.1806 0.029 Uiso 1 1 calc R
C9 C 0.3277(6) 0.15392(15) 0.4768(2) 0.0307(9) Uani 1 1 d .
H9A H 0.2285 0.1629 0.5016 0.037 Uiso 1 1 calc R
H9B H 0.4305 0.1571 0.5199 0.037 Uiso 1 1 calc R
H9C H 0.3159 0.1203 0.4568 0.037 Uiso 1 1 calc R
C10 C -0.1962(4) 0.03800(12) 0.2431(2) 0.0186(7) Uani 1 1 d .
C11 C -0.3505(5) -0.02810(13) 0.1939(2) 0.0246(8) Uani 1 1 d .
C12 C -0.3253(5) -0.02985(13) 0.2790(2) 0.0243(8) Uani 1 1 d .
C13 C -0.4473(6) -0.06080(17) 0.1288(3) 0.0406(11) Uani 1 1 d .
H13A H -0.4734 -0.0911 0.1559 0.049 Uiso 1 1 calc R
H13B H -0.3791 -0.0679 0.0850 0.049 Uiso 1 1 calc R
H13C H -0.5531 -0.0449 0.1026 0.049 Uiso 1 1 calc R
C14 C -0.3854(6) -0.06601(16) 0.3369(3) 0.0366(10) Uani 1 1 d .
H14A H -0.4578 -0.0901 0.3030 0.044 Uiso 1 1 calc R
H14B H -0.4504 -0.0494 0.3749 0.044 Uiso 1 1 calc R
H14C H -0.2875 -0.0823 0.3708 0.044 Uiso 1 1 calc R
C15 C -0.2950(5) 0.03448(15) 0.0871(2) 0.0276(8) Uani 1 1 d .
H15A H -0.2574 0.0683 0.0903 0.033 Uiso 1 1 calc R
H15B H -0.4152 0.0329 0.0612 0.033 Uiso 1 1 calc R
H15C H -0.2281 0.0160 0.0524 0.033 Uiso 1 1 calc R
C16 C -0.1542(5) 0.01925(15) 0.3982(2) 0.0307(9) Uani 1 1 d .
H16A H -0.0489 0.0378 0.4012 0.037 Uiso 1 1 calc R
H16B H -0.1295 -0.0118 0.4275 0.037 Uiso 1 1 calc R
H16C H -0.2345 0.0377 0.4255 0.037 Uiso 1 1 calc R
C17 C 0.1814(6) 0.01049(15) 0.2164(4) 0.0473(13) Uani 1 1 d .
H17 H 0.1163 -0.0150 0.2345 0.057 Uiso 1 1 calc R
C18 C 0.1505(6) 0.01973(17) 0.1291(4) 0.0515(14) Uani 1 1 d .
H18 H 0.0730 -0.0016 0.0956 0.062 Uiso 1 1 calc R
C19 C 0.2185(7) 0.0562(2) 0.0846(3) 0.0497(13) Uani 1 1 d .
H19 H 0.1798 0.0566 0.0249 0.060 Uiso 1 1 calc R
C20 C 0.3352(6) 0.09197(18) 0.1160(3) 0.0444(12) Uani 1 1 d .
H20 H 0.3660 0.1135 0.0748 0.053 Uiso 1 1 calc R
C21 C 0.4135(5) 0.10056(15) 0.2003(3) 0.0407(11) Uani 1 1 d .
H21 H 0.4875 0.1277 0.2091 0.049 Uiso 1 1 calc R
C22 C 0.3964(5) 0.07417(18) 0.2730(3) 0.0401(11) Uani 1 1 d .
H22 H 0.4631 0.0854 0.3244 0.048 Uiso 1 1 calc R
C23 C 0.2946(6) 0.03342(17) 0.2810(3) 0.0448(12) Uani 1 1 d .
H23 H 0.3037 0.0200 0.3363 0.054 Uiso 1 1 calc R
C24 C -0.0234(5) 0.13302(12) 0.1078(2) 0.0198(7) Uani 1 1 d .
C25 C -0.2302(5) 0.17206(13) -0.0147(2) 0.0266(8) Uani 1 1 d .
C26 C -0.2204(6) 0.15523(15) -0.0961(3) 0.0328(9) Uani 1 1 d .
C27 C -0.3362(7) 0.17621(19) -0.1630(3) 0.0463(13) Uani 1 1 d .
H27 H -0.3353 0.1661 -0.2198 0.056 Uiso 1 1 calc R
C28 C -0.4503(6) 0.2110(2) -0.1479(3) 0.0491(13) Uani 1 1 d .
H28 H -0.5265 0.2245 -0.1942 0.059 Uiso 1 1 calc R
C29 C -0.4557(6) 0.22611(19) -0.0675(3) 0.0462(12) Uani 1 1 d .
H29 H -0.5366 0.2498 -0.0585 0.055 Uiso 1 1 calc R
C30 C -0.3451(5) 0.20753(15) 0.0014(3) 0.0320(9) Uani 1 1 d .
C31 C -0.0948(8) 0.11718(17) -0.1095(3) 0.0498(13) Uani 1 1 d .
H31A H 0.0195 0.1278 -0.0837 0.060 Uiso 1 1 calc R
H31B H -0.0997 0.1120 -0.1705 0.060 Uiso 1 1 calc R
H31C H -0.1217 0.0868 -0.0829 0.060 Uiso 1 1 calc R
C32 C -0.3457(7) 0.22429(17) 0.0907(3) 0.0452(12) Uani 1 1 d .
H32A H -0.4281 0.2506 0.0901 0.054 Uiso 1 1 calc R
H32B H -0.2324 0.2360 0.1157 0.054 Uiso 1 1 calc R
H32C H -0.3768 0.1972 0.1245 0.054 Uiso 1 1 calc R

loop_
_atom_site_aniso_label
_atom_site_aniso_U_11
_atom_site_aniso_U_22
_atom_site_aniso_U_33
_atom_site_aniso_U_23
_atom_site_aniso_U_13
_atom_site_aniso_U_12
Mo 0.01739(16) 0.01974(15) 0.02272(16) -0.00180(12) 0.00484(11) 0.00070(12)
P 0.0328(6) 0.0238(5) 0.0230(5) -0.0004(4) 0.0104(4) 0.0026(4)
N1 0.0182(15) 0.0236(15) 0.0208(14) -0.0046(12) 0.0059(12) -0.0046(12)
N2 0.0175(14) 0.0198(14) 0.0202(14) -0.0019(11) 0.0050(11) -0.0018(11)
N3 0.0199(15) 0.0226(15) 0.0158(13) 0.0020(11) -0.0004(11) -0.0037(12)
N4 0.0205(15) 0.0214(14) 0.0167(14) 0.0022(11) 0.0010(11) -0.0012(12)
N5 0.0227(16) 0.0248(15) 0.0186(14) -0.0031(12) 0.0029(12) -0.0046(12)
N6 0.0195(15) 0.0231(15) 0.0202(15) 0.0016(12) 0.0026(12) -0.0004(12)
N7 0.0307(18) 0.0229(16) 0.0254(16) 0.0013(13) 0.0051(14) -0.0041(13)
F1 0.085(2) 0.097(3) 0.0249(14) -0.0005(15) 0.0016(15) 0.044(2)
F2 0.080(2) 0.0365(16) 0.102(3) 0.0050(16) 0.051(2) -0.0106(15)
F3 0.0549(18) 0.0621(18) 0.0444(15) -0.0051(13) 0.0274(14) 0.0188(15)
F4 0.0599(19) 0.0283(14) 0.083(2) -0.0042(14) 0.0225(16) -0.0130(13)
F5 0.0325(13) 0.0394(13) 0.0289(12) -0.0025(10) 0.0098(10) 0.0093(10)
F6 0.0459(16) 0.0587(18) 0.0416(15) -0.0163(13) -0.0065(12) 0.0192(14)
C1 0.033(2) 0.038(2) 0.029(2) -0.0104(17) 0.0105(17) -0.0115(18)
C2 0.028(2) 0.0256(18) 0.031(2) -0.0075(16) 0.0133(16) -0.0034(15)
C3 0.0178(17) 0.0219(17) 0.0177(16) -0.0004(13) 0.0034(13) 0.0017(13)
C4 0.0171(17) 0.0219(17) 0.0230(17) -0.0033(13) 0.0000(14) -0.0033(13)
C5 0.0161(17) 0.0233(17) 0.0199(17) -0.0021(14) 0.0001(13) 0.0005(13)
C6 0.030(2) 0.034(2) 0.028(2) 0.0007(16) 0.0038(16) -0.0111(17)
C7 0.026(2) 0.0272(19) 0.0251(19) -0.0031(15) -0.0041(15) 0.0004(15)
C8 0.028(2) 0.0274(19) 0.0157(16) 0.0014(14) -0.0018(14) -0.0043(15)
C9 0.036(2) 0.033(2) 0.0221(19) 0.0081(16) 0.0026(16) -0.0052(17)
C10 0.0141(16) 0.0215(17) 0.0199(16) -0.0028(13) 0.0022(13) 0.0026(13)
C11 0.0187(19) 0.0225(17) 0.032(2) -0.0050(15) 0.0030(15) -0.0037(14)
C12 0.0167(18) 0.0219(17) 0.033(2) -0.0001(15) 0.0023(15) -0.0019(14)
C13 0.041(3) 0.037(2) 0.041(2) -0.0110(19) 0.002(2) -0.017(2)
C14 0.033(2) 0.034(2) 0.042(2) 0.0110(19) 0.0028(19) -0.0093(18)
C15 0.029(2) 0.034(2) 0.0193(17) -0.0022(15) 0.0032(15) -0.0001(16)
C16 0.036(2) 0.035(2) 0.0189(18) 0.0013(16) 0.0008(16) -0.0011(17)
C17 0.030(2) 0.021(2) 0.096(4) -0.002(2) 0.026(3) 0.0051(17)
C18 0.035(3) 0.033(2) 0.082(4) -0.031(3) -0.001(3) 0.010(2)
C19 0.050(3) 0.061(3) 0.038(3) -0.015(2) 0.007(2) 0.028(3)
C20 0.048(3) 0.047(3) 0.046(3) 0.012(2) 0.029(2) 0.021(2)
C21 0.020(2) 0.028(2) 0.077(4) -0.002(2) 0.015(2) 0.0029(16)
C22 0.020(2) 0.053(3) 0.045(3) -0.009(2) -0.0018(18) 0.0137(19)
C23 0.042(3) 0.044(3) 0.051(3) 0.020(2) 0.015(2) 0.027(2)
C24 0.0240(18) 0.0198(16) 0.0167(16) -0.0029(13) 0.0066(14) 0.0015(14)
C25 0.027(2) 0.0234(18) 0.0270(19) 0.0059(15) -0.0013(15) -0.0068(15)
C26 0.042(2) 0.029(2) 0.027(2) -0.0002(16) 0.0030(17) -0.0143(18)
C27 0.056(3) 0.057(3) 0.020(2) 0.0068(19) -0.0065(19) -0.034(3)
C28 0.029(3) 0.062(3) 0.050(3) 0.025(3) -0.009(2) -0.012(2)
C29 0.027(2) 0.054(3) 0.057(3) 0.028(2) 0.005(2) 0.001(2)
C30 0.026(2) 0.031(2) 0.041(2) 0.0113(17) 0.0102(17) -0.0002(16)
C31 0.086(4) 0.031(2) 0.037(3) -0.0064(19) 0.025(3) -0.002(2)
C32 0.048(3) 0.042(3) 0.051(3) 0.009(2) 0.024(2) 0.014(2)

loop_
_atom_type_symbol
_atom_type_description
_atom_type_scat_dispersion_real
_atom_type_scat_dispersion_imag
_atom_type_scat_source
C C 0.0033 0.0016 'International Tables Vol C Tables 4.2.6.8 and 6.1.1.4'
H H 0.0000 0.0000 'International Tables Vol C Tables 4.2.6.8 and 6.1.1.4'
N N 0.0061 0.0033 'International Tables Vol C Tables 4.2.6.8 and 6.1.1.4'
F F 0.0171 0.0103 'International Tables Vol C Tables 4.2.6.8 and 6.1.1.4'
P P 0.1023 0.0942 'International Tables Vol C Tables 4.2.6.8 and 6.1.1.4'
Mo Mo -1.6832 0.6857 'International Tables Vol C Tables 4.2.6.8 and 6.1.1.4'

loop_
_geom_angle_atom_site_label_1
_geom_angle_atom_site_label_2
_geom_angle_atom_site_label_3
_geom_angle
C24 Mo N2 82.87(12)
C24 Mo N1 88.70(12)
N2 Mo N1 76.72(10)
C24 Mo C17 134.86(18)
N2 Mo C17 87.28(14)
N1 Mo C17 131.44(17)
C24 Mo C19 84.81(16)
N2 Mo C19 127.86(17)
N1 Mo C19 153.22(18)
C17 Mo C19 67.2(2)
C24 Mo C20 89.53(15)
N2 Mo C20 162.84(16)
N1 Mo C20 118.62(16)
C17 Mo C20 87.25(17)
C19 Mo C20 35.61(19)
C24 Mo C18 103.16(17)
N2 Mo C18 99.72(16)
N1 Mo C18 167.20(18)
C17 Mo C18 35.8(2)
C19 Mo C18 35.7(2)
C20 Mo C18 67.0(2)
C24 Mo C21 114.42(16)
N2 Mo C21 159.62(16)
N1 Mo C21 92.33(14)
C17 Mo C21 87.34(16)
C19 Mo C21 67.17(19)
C20 Mo C21 35.88(19)
C18 Mo C21 87.17(17)
C24 Mo C22 148.88(17)
N2 Mo C22 125.17(15)
N1 Mo C22 85.75(14)
C17 Mo C22 66.72(18)
C19 Mo C22 86.52(17)
C20 Mo C22 66.78(18)
C18 Mo C22 86.43(17)
C21 Mo C22 35.56(18)
C24 Mo C23 169.72(16)
N2 Mo C23 98.13(15)
N1 Mo C23 101.50(15)
C17 Mo C23 35.43(19)
C19 Mo C23 86.56(18)
C20 Mo C23 86.68(17)
C18 Mo C23 66.6(2)
C21 Mo C23 66.89(17)
C22 Mo C23 35.44(18)
F1 P F4 91.2(2)
F1 P F6 178.6(2)
F4 P F6 90.03(17)
F1 P F2 90.1(2)
F4 P F2 178.7(2)
F6 P F2 88.67(19)
F1 P F5 90.49(15)
F4 P F5 90.85(15)
F6 P F5 90.01(14)
F2 P F5 89.09(15)
F1 P F3 90.22(16)
F4 P F3 88.82(17)
F6 P F3 89.30(15)
F2 P F3 91.22(17)
F5 P F3 179.23(16)
C3 N1 C1 117.4(3)
C3 N1 Mo 125.8(2)
C1 N1 Mo 109.7(2)
C10 N2 C2 118.4(3)
C10 N2 Mo 128.4(2)
C2 N2 Mo 112.3(2)
C3 N3 C4 110.1(3)
C3 N3 C8 122.8(3)
C4 N3 C8 125.7(3)
C3 N4 C5 110.0(3)
C3 N4 C9 125.4(3)
C5 N4 C9 123.6(3)
C10 N5 C11 110.7(3)
C10 N5 C15 123.8(3)
C11 N5 C15 124.5(3)
C10 N6 C12 110.0(3)
C10 N6 C16 124.3(3)
C12 N6 C16 125.3(3)
C24 N7 C25 174.3(4)
N1 C1 C2 107.9(3)
N2 C2 C1 109.5(3)
N1 C3 N3 123.7(3)
N1 C3 N4 130.8(3)
N3 C3 N4 105.5(3)
C5 C4 N3 107.0(3)
C5 C4 C6 130.5(3)
N3 C4 C6 122.5(3)
C4 C5 N4 107.4(3)
C4 C5 C7 129.8(3)
N4 C5 C7 122.8(3)
N2 C10 N5 125.6(3)
N2 C10 N6 129.2(3)
N5 C10 N6 105.1(3)
C12 C11 N5 106.7(3)
C12 C11 C13 130.9(4)
N5 C11 C13 122.3(3)
C11 C12 N6 107.5(3)
C11 C12 C14 130.1(4)
N6 C12 C14 122.4(3)
C18 C17 C23 129.2(5)
C18 C17 Mo 72.4(3)
C23 C17 Mo 74.4(3)
C19 C18 C17 128.6(5)
C19 C18 Mo 72.0(3)
C17 C18 Mo 71.9(3)
C20 C19 C18 128.7(5)
C20 C19 Mo 72.2(3)
C18 C19 Mo 72.2(3)
C19 C20 C21 128.7(5)
C19 C20 Mo 72.2(3)
C21 C20 Mo 72.1(3)
C22 C21 C20 128.1(4)
C22 C21 Mo 73.1(2)
C20 C21 Mo 72.0(3)
C21 C22 C23 129.4(4)
C21 C22 Mo 71.3(2)
C23 C22 Mo 73.2(2)
C17 C23 C22 127.2(4)
C17 C23 Mo 70.2(3)
C22 C23 Mo 71.4(2)
N7 C24 Mo 173.5(3)
C26 C25 C30 123.4(4)
C26 C25 N7 118.4(4)
C30 C25 N7 118.3(4)
C25 C26 C27 115.7(4)
C25 C26 C31 121.0(4)
C27 C26 C31 123.3(4)
C28 C27 C26 121.4(4)
C29 C28 C27 120.9(4)
C28 C29 C30 121.1(5)
C29 C30 C25 117.6(4)
C29 C30 C32 122.3(4)
C25 C30 C32 120.1(4)

loop_
_geom_bond_atom_site_label_1
_geom_bond_atom_site_label_2
_geom_bond_distance
Mo C24 2.077(3)
Mo N2 2.189(3)
Mo N1 2.252(3)
Mo C17 2.271(4)
Mo C19 2.275(4)
Mo C20 2.276(4)
Mo C18 2.278(4)
Mo C21 2.278(4)
Mo C22 2.300(4)
Mo C23 2.324(4)
P F1 1.579(3)
P F4 1.584(3)
P F6 1.593(3)
P F2 1.600(3)
P F5 1.600(2)
P F3 1.606(3)
N1 C3 1.326(4)
N1 C1 1.475(5)
N2 C10 1.327(4)
N2 C2 1.474(5)
N3 C3 1.368(4)
N3 C4 1.403(4)
N3 C8 1.455(4)
N4 C3 1.368(4)
N4 C5 1.401(4)
N4 C9 1.466(4)
N5 C10 1.359(4)
N5 C11 1.395(5)
N5 C15 1.454(5)
N6 C10 1.365(4)
N6 C12 1.395(4)
N6 C16 1.457(5)
N7 C24 1.172(5)
N7 C25 1.399(5)
C1 C2 1.498(5)
C4 C5 1.350(5)
C4 C6 1.486(5)
C5 C7 1.491(5)
C11 C12 1.341(5)
C11 C13 1.488(5)
C12 C14 1.497(5)
C17 C18 1.397(8)
C17 C23 1.399(7)
C18 C19 1.396(8)
C19 C20 1.391(8)
C20 C21 1.403(7)
C21 C22 1.398(7)
C22 C23 1.408(7)
C25 C26 1.397(6)
C25 C30 1.398(6)
C26 C27 1.411(6)
C26 C31 1.496(7)
C27 C28 1.375(8)
C28 C29 1.358(8)
C29 C30 1.385(6)
C30 C32 1.501(6)
